data_2229901
loop_
_publ_author_name
'Hyun, Min Young'
'Kim, Pan-Gi'
'Kim, Cheal'
'Kim, Youngmee'

_publ_section_title
;
 <i>catena</i>-Poly[[tetraaqua[<i>trans</i>-1,2-bis(4-pyridyl)ethene-\k^2^<i>N</i>:<i>N</i>']nickel(II)]
 dinitrate]
;
_journal_coeditor_code ZS2096
_journal_issue 4
_journal_name_full 'Acta Crystallographica Section E'
_journal_page_first m390
_journal_paper_doi 10.1107/S1600536811007021
_journal_volume 67
_journal_year 2011
_chemical_formula_iupac '[Ni (C12 H10 N2) (H2 O)4] (N O3)2'
_chemical_formula_moiety 'C12 H18 N2 Ni O4 2+, 2(N O3 -)'
_chemical_formula_sum 'C12 H18 N4 Ni O10'
_chemical_formula_weight 436.99
_chemical_name_systematic
;
<i>catena</i>-Poly[[tetraaqua[<i>trans</i>-1,2-bis(4-pyridyl)ethene-
\k^2^<i>N</i>:<i>N</i>']nickel(II)] dinitrate]
;
_space_group_IT_number 14
_symmetry_cell_setting monoclinic
_symmetry_space_group_name_Hall '-P 2yn'
_symmetry_space_group_name_H-M 'P 1 21/n 1'
_atom_sites_solution_hydrogens geom
_atom_sites_solution_primary direct
_atom_sites_solution_secondary difmap
_audit_creation_method SHELXTL
_cell_angle_alpha 90.00
_cell_angle_beta 97.307(7)
_cell_angle_gamma 90.00
_cell_formula_units_Z 2
_cell_length_a 7.415(3)
_cell_length_b 11.426(4)
_cell_length_c 10.950(4)
_cell_measurement_reflns_used 1268
_cell_measurement_temperature 293(2)
_cell_measurement_theta_max 23.36
_cell_measurement_theta_min 2.59
_cell_volume 920.2(6)
_computing_cell_refinement 'SAINT (Bruker, 1997)'
_computing_data_collection 'SMART (Bruker, 1997)'
_computing_data_reduction 'SAINT (Bruker, 1997)'
_computing_molecular_graphics 'SHELXTL (Sheldrick, 2008)'
_computing_publication_material 'SHELXTL (Sheldrick, 2008)'
_computing_structure_refinement 'SHELXL97 (Sheldrick, 2008)'
_computing_structure_solution 'SHELXS97 (Sheldrick, 2008)'
_diffrn_ambient_temperature 293(2)
_diffrn_measured_fraction_theta_full 0.995
_diffrn_measured_fraction_theta_max 0.995
_diffrn_measurement_device_type 'Bruker SMART CCD area-detector'
_diffrn_measurement_method '\f and \w'
_diffrn_radiation_monochromator graphite
_diffrn_radiation_source 'fine-focus sealed tube'
_diffrn_radiation_type MoK\a
_diffrn_radiation_wavelength 0.71073
_diffrn_reflns_av_R_equivalents 0.1734
_diffrn_reflns_av_sigmaI/netI 0.1315
_diffrn_reflns_limit_h_max 9
_diffrn_reflns_limit_h_min -8
_diffrn_reflns_limit_k_max 14
_diffrn_reflns_limit_k_min -11
_diffrn_reflns_limit_l_max 13
_diffrn_reflns_limit_l_min -11
_diffrn_reflns_number 4954
_diffrn_reflns_theta_full 26.00
_diffrn_reflns_theta_max 26.00
_diffrn_reflns_theta_min 2.59
_diffrn_standards_number 0
_exptl_absorpt_coefficient_mu 1.113
_exptl_absorpt_correction_type none
_exptl_crystal_colour brown
_exptl_crystal_density_diffrn 1.577
_exptl_crystal_density_method 'not measured'
_exptl_crystal_description block
_exptl_crystal_F_000 452
_exptl_crystal_size_max 0.15
_exptl_crystal_size_mid 0.08
_exptl_crystal_size_min 0.08
_refine_diff_density_max 1.084
_refine_diff_density_min -1.856
_refine_ls_extinction_method none
_refine_ls_goodness_of_fit_ref 1.136
_refine_ls_hydrogen_treatment mixed
_refine_ls_matrix_type full
_refine_ls_number_parameters 136
_refine_ls_number_reflns 1799
_refine_ls_number_restraints 4
_refine_ls_restrained_S_all 1.135
_refine_ls_R_factor_all 0.1001
_refine_ls_R_factor_gt 0.0684
_refine_ls_shift/su_max 0.000
_refine_ls_shift/su_mean 0.000
_refine_ls_structure_factor_coef Fsqd
_refine_ls_weighting_details 'calc w=1/[\s^2^(Fo^2^)+(0.1257P)^2^] where P=(Fo^2^+2Fc^2^)/3'
_refine_ls_weighting_scheme calc
_refine_ls_wR_factor_gt 0.1830
_refine_ls_wR_factor_ref 0.2378
_reflns_number_gt 1116
_reflns_number_total 1799
_reflns_threshold_expression I>2\s(I)
_cod_data_source_file zs2096.cif
_cod_data_source_block I
_cod_original_cell_volume 920.1(6)
_cod_original_sg_symbol_H-M 'P 21/n'
_cod_database_code 2229901
_cod_database_fobs_code 2229901

loop_
_symmetry_equiv_pos_as_xyz
'x, y, z'
'-x+1/2, y+1/2, -z+1/2'
'-x, -y, -z'
'x-1/2, -y-1/2, z-1/2'

loop_
_atom_site_type_symbol
_atom_site_label
_atom_site_fract_x
_atom_site_fract_y
_atom_site_fract_z
_atom_site_U_iso_or_equiv
_atom_site_adp_type
_atom_site_calc_flag
_atom_site_refinement_flags
_atom_site_occupancy
_atom_site_disorder_assembly
_atom_site_disorder_group
C C1 0.0496(8) 0.7389(5) -0.0578(7) 0.0346(15) Uani d . 1 . .
H H1 -0.0705 0.7450 -0.0939 0.042 Uiso calc R 1 . .
C C2 0.1365(8) 0.6328(5) -0.0637(7) 0.0414(18) Uani d . 1 . .
H H2 0.0758 0.5697 -0.1038 0.050 Uiso calc R 1 . .
C C3 0.3181(8) 0.6207(5) -0.0086(7) 0.0364(16) Uani d . 1 . .
C C4 0.3954(8) 0.7169(5) 0.0524(7) 0.0374(16) Uani d . 1 . .
H H4 0.5137 0.7129 0.0923 0.045 Uiso calc R 1 . .
C C5 0.2991(7) 0.8183(5) 0.0544(7) 0.0350(16) Uani d . 1 . .
H H5 0.3542 0.8814 0.0981 0.042 Uiso calc R 1 . .
C C6 0.4117(9) 0.5087(5) -0.0174(8) 0.0431(19) Uani d . 1 . .
H H6 0.3429 0.4452 -0.0495 0.052 Uiso calc R 1 . .
N N1 0.1284(6) 0.8326(4) -0.0032(5) 0.0271(11) Uani d . 1 . .
Ni Ni1 0.0000 1.0000 0.0000 0.0287(4) Uani d S 1 . .
O O1 0.0809(9) 1.0135(4) 0.1951(7) 0.0630(17) Uani d D 1 . .
H H1A 0.098(12) 0.946(4) 0.242(7) 0.076 Uiso d D 1 . .
H H1B 0.200(4) 1.036(7) 0.189(9) 0.076 Uiso d D 1 . .
O O2 0.2381(6) 1.0811(4) -0.0466(7) 0.0666(18) Uani d D 1 . .
H H2A 0.226(11) 1.148(5) -0.095(7) 0.080 Uiso d D 1 . .
H H2B 0.306(10) 1.024(6) -0.080(9) 0.080 Uiso d D 1 . .
N N2 0.4686(7) 0.8286(5) 0.7660(6) 0.0481(16) Uani d . 1 . .
O O3 0.4935(7) 0.9318(4) 0.8009(6) 0.0684(17) Uani d . 1 . .
O O4 0.5938(8) 0.7571(5) 0.7875(7) 0.0699(18) Uani d . 1 . .
O O5 0.3209(7) 0.7990(5) 0.7106(7) 0.083(2) Uani d . 1 . .

loop_
_atom_site_aniso_label
_atom_site_aniso_U_11
_atom_site_aniso_U_22
_atom_site_aniso_U_33
_atom_site_aniso_U_12
_atom_site_aniso_U_13
_atom_site_aniso_U_23
C1 0.031(3) 0.026(3) 0.046(4) 0.005(2) 0.000(3) -0.002(3)
C2 0.030(3) 0.023(3) 0.069(5) 0.003(2) -0.005(3) -0.010(3)
C3 0.030(3) 0.018(3) 0.060(5) 0.009(2) -0.001(3) 0.004(3)
C4 0.028(3) 0.018(3) 0.064(5) 0.004(2) -0.005(3) 0.000(3)
C5 0.024(3) 0.020(3) 0.060(5) 0.001(2) 0.001(3) -0.001(3)
C6 0.037(3) 0.014(3) 0.076(6) 0.009(2) 0.000(3) -0.003(3)
N1 0.027(2) 0.022(2) 0.033(3) 0.0061(19) 0.005(2) -0.001(2)
Ni1 0.0214(6) 0.0136(6) 0.0485(8) 0.0038(4) -0.0049(5) -0.0014(4)
O1 0.066(4) 0.051(3) 0.066(4) 0.000(3) -0.013(3) 0.000(3)
O2 0.044(3) 0.035(3) 0.121(6) 0.003(2) 0.010(3) 0.012(3)
N2 0.040(3) 0.036(3) 0.064(5) -0.003(2) -0.012(3) -0.010(3)
O3 0.064(3) 0.035(3) 0.098(5) -0.008(2) -0.018(3) -0.016(3)
O4 0.059(3) 0.059(3) 0.091(5) 0.017(3) 0.006(3) -0.008(3)
O5 0.055(3) 0.074(4) 0.110(6) -0.017(3) -0.030(4) -0.016(4)

loop_
_atom_type_symbol
_atom_type_description
_atom_type_scat_dispersion_real
_atom_type_scat_dispersion_imag
_atom_type_scat_source
C C 0.0033 0.0016 'International Tables Vol C Tables 4.2.6.8 and 6.1.1.4'
H H 0.0000 0.0000 'International Tables Vol C Tables 4.2.6.8 and 6.1.1.4'
N N 0.0061 0.0033 'International Tables Vol C Tables 4.2.6.8 and 6.1.1.4'
O O 0.0106 0.0060 'International Tables Vol C Tables 4.2.6.8 and 6.1.1.4'
Ni Ni 0.3393 1.1124 'International Tables Vol C Tables 4.2.6.8 and 6.1.1.4'

loop_
_geom_angle_atom_site_label_1
_geom_angle_atom_site_label_2
_geom_angle_atom_site_label_3
_geom_angle_site_symmetry_1
_geom_angle_site_symmetry_3
_geom_angle
_geom_angle_publ_flag
N1 C1 C2 . . 123.4(5) ?
N1 C1 H1 . . 118.3 ?
C2 C1 H1 . . 118.3 ?
C1 C2 C3 . . 119.5(5) ?
C1 C2 H2 . . 120.3 ?
C3 C2 H2 . . 120.3 ?
C4 C3 C2 . . 116.5(5) ?
C4 C3 C6 . . 124.0(5) ?
C2 C3 C6 . . 119.5(5) ?
C5 C4 C3 . . 120.1(5) ?
C5 C4 H4 . . 119.9 ?
C3 C4 H4 . . 119.9 ?
N1 C5 C4 . . 123.9(6) ?
N1 C5 H5 . . 118.1 ?
C4 C5 H5 . . 118.1 ?
C6 C6 C3 3_665 . 124.7(7) ?
C6 C6 H6 3_665 . 117.7 ?
C3 C6 H6 . . 117.7 ?
C1 N1 C5 . . 116.5(5) ?
C1 N1 Ni1 . . 123.9(4) ?
C5 N1 Ni1 . . 119.6(4) ?
O2 Ni1 O2 . 3_575 180.0 ?
O2 Ni1 N1 . 3_575 89.95(18) ?
O2 Ni1 N1 3_575 3_575 90.05(18) ?
O2 Ni1 N1 . . 90.05(18) ?
O2 Ni1 N1 3_575 . 89.95(18) ?
N1 Ni1 N1 3_575 . 180.0 ?
O2 Ni1 O1 . 3_575 85.9(3) ?
O2 Ni1 O1 3_575 3_575 94.1(3) ?
N1 Ni1 O1 3_575 3_575 90.7(2) ?
N1 Ni1 O1 . 3_575 89.3(2) ?
O2 Ni1 O1 . . 94.1(3) ?
O2 Ni1 O1 3_575 . 85.9(3) ?
N1 Ni1 O1 3_575 . 89.3(2) ?
N1 Ni1 O1 . . 90.7(2) ?
O1 Ni1 O1 3_575 . 179.999(2) ?
Ni1 O1 H1A . . 119(6) ?
Ni1 O1 H1B . . 96(6) ?
H1A O1 H1B . . 102(8) ?
Ni1 O2 H2A . . 118(5) ?
Ni1 O2 H2B . . 108(5) ?
H2A O2 H2B . . 112(9) ?
O5 N2 O4 . . 120.8(6) ?
O5 N2 O3 . . 120.0(6) ?
O4 N2 O3 . . 119.3(5) ?

loop_
_geom_bond_atom_site_label_1
_geom_bond_atom_site_label_2
_geom_bond_site_symmetry_2
_geom_bond_distance
_geom_bond_publ_flag
C1 N1 . 1.326(7) ?
C1 C2 . 1.378(8) ?
C1 H1 . 0.9300 ?
C2 C3 . 1.411(8) ?
C2 H2 . 0.9300 ?
C3 C4 . 1.373(8) ?
C3 C6 . 1.465(8) ?
C4 C5 . 1.362(7) ?
C4 H4 . 0.9300 ?
C5 N1 . 1.350(7) ?
C5 H5 . 0.9300 ?
C6 C6 3_665 1.331(13) ?
C6 H6 . 0.9300 ?
N1 Ni1 . 2.138(4) ?
Ni1 O2 . 2.113(5) ?
Ni1 O2 3_575 2.113(5) ?
Ni1 N1 3_575 2.138(4) ?
Ni1 O1 3_575 2.149(7) ?
Ni1 O1 . 2.149(7) ?
O1 H1A . 0.93(6) ?
O1 H1B . 0.93(4) ?
O2 H2A . 0.93(6) ?
O2 H2B . 0.93(7) ?
N2 O5 . 1.231(6) ?
N2 O4 . 1.236(7) ?
N2 O3 . 1.245(7) ?

loop_
_geom_hbond_atom_site_label_D
_geom_hbond_atom_site_label_H
_geom_hbond_atom_site_label_A
_geom_hbond_site_symmetry_A
_geom_hbond_distance_DH
_geom_hbond_distance_HA
_geom_hbond_distance_DA
_geom_hbond_angle_DHA
O2 H2B O3 1_554 0.93(7) 2.28(8) 3.176(9) 162(8)
O2 H2A O5 2 0.93(6) 2.14(7) 3.068(8) 176(7)
O1 H1B O3 3_676 0.93(4) 2.291(18) 3.212(9) 170(8)
O1 H1A O4 4_575 0.93(6) 2.37(3) 3.252(8) 158(7)

loop_
_geom_torsion_atom_site_label_1
_geom_torsion_atom_site_label_2
_geom_torsion_atom_site_label_3
_geom_torsion_atom_site_label_4
_geom_torsion_site_symmetry_1
_geom_torsion_site_symmetry_2
_geom_torsion_site_symmetry_3
_geom_torsion_site_symmetry_4
_geom_torsion
_geom_torsion_publ_flag
N1 C1 C2 C3 . . . . 0.7(12) ?
C1 C2 C3 C4 . . . . 2.2(11) ?
C1 C2 C3 C6 . . . . -178.6(7) ?
C2 C3 C4 C5 . . . . -1.8(11) ?
C6 C3 C4 C5 . . . . 179.1(7) ?
C3 C4 C5 N1 . . . . -1.5(11) ?
C4 C3 C6 C6 . . . 3_665 -9.6(17) ?
C2 C3 C6 C6 . . . 3_665 171.3(11) ?
C2 C1 N1 C5 . . . . -3.8(10) ?
C2 C1 N1 Ni1 . . . . 177.1(6) ?
C4 C5 N1 C1 . . . . 4.3(10) ?
C4 C5 N1 Ni1 . . . . -176.6(6) ?
C1 N1 Ni1 O2 . . . . -134.3(5) ?
C5 N1 Ni1 O2 . . . . 46.7(5) ?
C1 N1 Ni1 O2 . . . 3_575 45.7(5) ?
C5 N1 Ni1 O2 . . . 3_575 -133.3(5) ?
C1 N1 Ni1 O1 . . . 3_575 -48.4(5) ?
C5 N1 Ni1 O1 . . . 3_575 132.5(5) ?
C1 N1 Ni1 O1 . . . . 131.6(5) ?
C5 N1 Ni1 O1 . . . . -47.5(5) ?
